data_2222850
loop_
_publ_author_name
'Tian, Xia'
'Zhen, Xiao-Li'
'Han, Jian-Rong'
'Ming, Chang-Xin'
'Liu, Shou-Xin'

_publ_section_title
;
 2,5-Bis[2-(2-methoxyethoxy)phenyl]-1,3,4-oxadiazole
;
_journal_coeditor_code PV2184
_journal_issue 8
_journal_name_full 'Acta Crystallographica Section E'
_journal_page_first o2010
_journal_paper_doi 10.1107/S1600536809028931
_journal_volume 65
_journal_year 2009
_chemical_formula_iupac 'C20 H22 N2 O5'
_chemical_formula_moiety 'C20 H22 N2 O5'
_chemical_formula_sum 'C20 H22 N2 O5'
_chemical_formula_weight 370.40
_chemical_name_systematic
;
2,5-Bis[2-(2-methoxyethoxy)phenyl]-1,3,4-oxadiazole
;
_space_group_IT_number 14
_symmetry_cell_setting monoclinic
_symmetry_space_group_name_Hall '-P 2ybc'
_symmetry_space_group_name_H-M 'P 1 21/c 1'
_atom_sites_solution_hydrogens geom
_atom_sites_solution_primary direct
_atom_sites_solution_secondary difmap
_audit_creation_method SHELXL-97
_cell_angle_alpha 90.00
_cell_angle_beta 96.42(3)
_cell_angle_gamma 90.00
_cell_formula_units_Z 4
_cell_length_a 7.7264(15)
_cell_length_b 13.886(3)
_cell_length_c 16.911(3)
_cell_measurement_reflns_used 4968
_cell_measurement_temperature 293(2)
_cell_measurement_theta_max 27.904
_cell_measurement_theta_min 2.424
_cell_volume 1803.0(6)
_computing_cell_refinement 'CrystalClear (Rigaku, 2005)'
_computing_data_collection 'CrystalClear (Rigaku, 2005)'
_computing_data_reduction 'CrystalClear (Rigaku, 2005)'
_computing_molecular_graphics 'SHELXTL (Sheldrick, 2008)'
_computing_publication_material 'SHELXTL (Sheldrick, 2008)'
_computing_structure_refinement 'SHELXL97 (Sheldrick, 2008)'
_computing_structure_solution 'SHELXS97 (Sheldrick, 2008)'
_diffrn_ambient_temperature 293(2)
_diffrn_measured_fraction_theta_full 0.995
_diffrn_measured_fraction_theta_max 0.995
_diffrn_measurement_device_type 'Rigaku Saturn'
_diffrn_measurement_method \w
_diffrn_radiation_monochromator confocal
_diffrn_radiation_source 'rotating anode'
_diffrn_radiation_type MoK\a
_diffrn_radiation_wavelength 0.71073
_diffrn_reflns_av_R_equivalents 0.0304
_diffrn_reflns_av_sigmaI/netI 0.0322
_diffrn_reflns_limit_h_max 10
_diffrn_reflns_limit_h_min -9
_diffrn_reflns_limit_k_max 18
_diffrn_reflns_limit_k_min -13
_diffrn_reflns_limit_l_max 22
_diffrn_reflns_limit_l_min -20
_diffrn_reflns_number 13017
_diffrn_reflns_theta_full 27.87
_diffrn_reflns_theta_max 27.87
_diffrn_reflns_theta_min 2.42
_diffrn_standards_decay_% 0
_diffrn_standards_interval_count 0
_diffrn_standards_interval_time 0
_diffrn_standards_number 0
_exptl_absorpt_coefficient_mu 0.099
_exptl_absorpt_correction_T_max 0.9902
_exptl_absorpt_correction_T_min 0.9844
_exptl_absorpt_correction_type multi-scan
_exptl_absorpt_process_details '(CrystalClear; Rigaku, 2005)'
_exptl_crystal_colour colourless
_exptl_crystal_density_diffrn 1.364
_exptl_crystal_density_method 'not measured'
_exptl_crystal_description prism
_exptl_crystal_F_000 784
_exptl_crystal_size_max 0.16
_exptl_crystal_size_mid 0.14
_exptl_crystal_size_min 0.10
_refine_diff_density_max 0.247
_refine_diff_density_min -0.229
_refine_ls_extinction_method none
_refine_ls_goodness_of_fit_ref 1.037
_refine_ls_hydrogen_treatment constr
_refine_ls_matrix_type full
_refine_ls_number_parameters 246
_refine_ls_number_reflns 4290
_refine_ls_number_restraints 0
_refine_ls_restrained_S_all 1.037
_refine_ls_R_factor_all 0.0480
_refine_ls_R_factor_gt 0.0403
_refine_ls_shift/su_max 0.000
_refine_ls_shift/su_mean 0.000
_refine_ls_structure_factor_coef Fsqd
_refine_ls_weighting_details 'calc w=1/[\s^2^(Fo^2^)+(0.0696P)^2^+0.0999P] where P=(Fo^2^+2Fc^2^)/3'
_refine_ls_weighting_scheme calc
_refine_ls_wR_factor_gt 0.1043
_refine_ls_wR_factor_ref 0.1101
_reflns_number_gt 3635
_reflns_number_total 4290
_reflns_threshold_expression I>2\s(I)
_cod_data_source_file pv2184.cif
_cod_data_source_block I
_cod_original_sg_symbol_H-M 'P 21/c'
_cod_database_code 2222850
_cod_database_fobs_code 2222850

loop_
_symmetry_equiv_pos_as_xyz
'x, y, z'
'-x, y+1/2, -z+1/2'
'-x, -y, -z'
'x, -y-1/2, z-1/2'

loop_
_atom_site_type_symbol
_atom_site_label
_atom_site_fract_x
_atom_site_fract_y
_atom_site_fract_z
_atom_site_U_iso_or_equiv
_atom_site_adp_type
_atom_site_calc_flag
_atom_site_refinement_flags
_atom_site_occupancy
_atom_site_disorder_assembly
_atom_site_disorder_group
O O1 0.88655(10) 0.03469(6) 0.35096(5) 0.0284(2) Uani d . 1 . .
O O2 0.63462(10) 0.15549(5) 0.25616(5) 0.02362(19) Uani d . 1 . .
O O3 0.35245(9) 0.06943(5) 0.04514(4) 0.01871(17) Uani d . 1 . .
O O4 0.23221(10) 0.04689(5) -0.10258(4) 0.02263(18) Uani d . 1 . .
O O5 0.18138(11) 0.24756(6) -0.15011(6) 0.0307(2) Uani d . 1 . .
N N1 0.40253(12) 0.02963(6) 0.17243(6) 0.0230(2) Uani d . 1 . .
N N2 0.30539(12) -0.04406(6) 0.13138(6) 0.0228(2) Uani d . 1 . .
C C1 0.89595(18) -0.05579(9) 0.38968(8) 0.0337(3) Uani d . 1 . .
H H1A 0.9211 -0.0464 0.4460 0.051 Uiso calc R 1 . .
H H1B 0.9865 -0.0937 0.3706 0.051 Uiso calc R 1 . .
H H1C 0.7866 -0.0886 0.3787 0.051 Uiso calc R 1 . .
C C2 0.76278(15) 0.09686(9) 0.38010(7) 0.0265(3) Uani d . 1 . .
H H2A 0.8027 0.1161 0.4342 0.032 Uiso calc R 1 . .
H H2B 0.6524 0.0636 0.3804 0.032 Uiso calc R 1 . .
C C3 0.73965(15) 0.18388(8) 0.32781(7) 0.0245(2) Uani d . 1 . .
H H3A 0.6825 0.2348 0.3543 0.029 Uiso calc R 1 . .
H H3B 0.8519 0.2073 0.3156 0.029 Uiso calc R 1 . .
C C4 0.60454(14) 0.22178(7) 0.19721(7) 0.0207(2) Uani d . 1 . .
C C5 0.66365(15) 0.31641(8) 0.20354(7) 0.0251(2) Uani d . 1 . .
H H5 0.7257 0.3378 0.2506 0.030 Uiso calc R 1 . .
C C6 0.62996(15) 0.37886(8) 0.13967(8) 0.0281(3) Uani d . 1 . .
H H6 0.6681 0.4423 0.1445 0.034 Uiso calc R 1 . .
C C7 0.53997(16) 0.34777(8) 0.06861(8) 0.0280(3) Uani d . 1 . .
H H7 0.5217 0.3894 0.0254 0.034 Uiso calc R 1 . .
C C8 0.47746(15) 0.25413(8) 0.06264(7) 0.0235(2) Uani d . 1 . .
H H8 0.4158 0.2335 0.0153 0.028 Uiso calc R 1 . .
C C9 0.50575(14) 0.19043(7) 0.12671(6) 0.0197(2) Uani d . 1 . .
C C10 0.42605(13) 0.09472(7) 0.11946(6) 0.0182(2) Uani d . 1 . .
C C11 0.27775(13) -0.01706(7) 0.05765(6) 0.0176(2) Uani d . 1 . .
C C12 0.17690(13) -0.06928(7) -0.00691(6) 0.0177(2) Uani d . 1 . .
C C13 0.09329(14) -0.15339(7) 0.01298(7) 0.0219(2) Uani d . 1 . .
H H13 0.1025 -0.1731 0.0658 0.026 Uiso calc R 1 . .
C C14 -0.00307(15) -0.20810(8) -0.04446(7) 0.0250(2) Uani d . 1 . .
H H14 -0.0577 -0.2642 -0.0304 0.030 Uiso calc R 1 . .
C C15 -0.01745(15) -0.17859(8) -0.12307(7) 0.0245(2) Uani d . 1 . .
H H15 -0.0796 -0.2161 -0.1620 0.029 Uiso calc R 1 . .
C C16 0.05963(14) -0.09390(8) -0.14445(7) 0.0219(2) Uani d . 1 . .
H H16 0.0471 -0.0741 -0.1973 0.026 Uiso calc R 1 . .
C C17 0.15615(13) -0.03817(7) -0.08668(6) 0.0185(2) Uani d . 1 . .
C C18 0.20669(15) 0.08174(8) -0.18286(6) 0.0238(2) Uani d . 1 . .
H H18A 0.0833 0.0859 -0.2010 0.029 Uiso calc R 1 . .
H H18B 0.2607 0.0385 -0.2179 0.029 Uiso calc R 1 . .
C C19 0.28879(15) 0.17939(8) -0.18332(7) 0.0248(2) Uani d . 1 . .
H H19A 0.4026 0.1780 -0.1526 0.030 Uiso calc R 1 . .
H H19B 0.3040 0.1977 -0.2375 0.030 Uiso calc R 1 . .
C C20 0.25736(17) 0.34043(8) -0.14647(9) 0.0329(3) Uani d . 1 . .
H H20A 0.3644 0.3391 -0.1117 0.049 Uiso calc R 1 . .
H H20B 0.1787 0.3855 -0.1265 0.049 Uiso calc R 1 . .
H H20C 0.2805 0.3597 -0.1988 0.049 Uiso calc R 1 . .

loop_
_atom_site_aniso_label
_atom_site_aniso_U_11
_atom_site_aniso_U_22
_atom_site_aniso_U_33
_atom_site_aniso_U_12
_atom_site_aniso_U_13
_atom_site_aniso_U_23
O1 0.0249(4) 0.0240(4) 0.0367(5) 0.0018(3) 0.0058(4) 0.0001(3)
O2 0.0248(4) 0.0227(4) 0.0218(4) -0.0033(3) -0.0042(3) -0.0033(3)
O3 0.0215(4) 0.0161(4) 0.0181(4) -0.0008(3) 0.0002(3) -0.0014(3)
O4 0.0308(4) 0.0193(4) 0.0175(4) -0.0038(3) 0.0014(3) 0.0012(3)
O5 0.0235(4) 0.0208(4) 0.0497(6) 0.0002(3) 0.0120(4) 0.0026(4)
N1 0.0257(5) 0.0205(5) 0.0215(5) -0.0025(4) -0.0034(4) -0.0006(3)
N2 0.0259(5) 0.0198(5) 0.0216(5) -0.0030(4) -0.0028(4) 0.0002(3)
C1 0.0361(7) 0.0287(6) 0.0355(7) 0.0017(5) -0.0001(6) 0.0022(5)
C2 0.0234(6) 0.0327(6) 0.0227(6) 0.0019(5) -0.0003(4) -0.0062(4)
C3 0.0203(5) 0.0274(6) 0.0243(6) 0.0003(4) -0.0035(4) -0.0091(4)
C4 0.0174(5) 0.0205(5) 0.0248(6) 0.0020(4) 0.0043(4) -0.0037(4)
C5 0.0204(5) 0.0236(6) 0.0314(6) -0.0018(4) 0.0031(5) -0.0082(4)
C6 0.0266(6) 0.0173(5) 0.0413(7) -0.0023(4) 0.0079(5) -0.0040(5)
C7 0.0300(6) 0.0213(6) 0.0335(7) 0.0003(4) 0.0070(5) 0.0028(4)
C8 0.0247(6) 0.0208(5) 0.0252(6) 0.0008(4) 0.0033(4) -0.0009(4)
C9 0.0172(5) 0.0186(5) 0.0234(6) 0.0012(4) 0.0030(4) -0.0029(4)
C10 0.0166(5) 0.0197(5) 0.0178(5) 0.0022(4) -0.0001(4) -0.0025(4)
C11 0.0169(5) 0.0141(5) 0.0218(5) 0.0019(4) 0.0025(4) 0.0000(4)
C12 0.0168(5) 0.0156(5) 0.0205(5) 0.0032(4) 0.0013(4) -0.0026(4)
C13 0.0221(5) 0.0191(5) 0.0242(6) 0.0020(4) 0.0013(4) 0.0016(4)
C14 0.0238(6) 0.0181(5) 0.0328(6) -0.0025(4) 0.0015(5) -0.0006(4)
C15 0.0212(5) 0.0218(6) 0.0295(6) 0.0004(4) -0.0022(5) -0.0075(4)
C16 0.0221(5) 0.0235(5) 0.0199(5) 0.0036(4) 0.0010(4) -0.0039(4)
C17 0.0180(5) 0.0167(5) 0.0212(5) 0.0024(4) 0.0038(4) -0.0015(4)
C18 0.0278(6) 0.0263(6) 0.0170(5) 0.0018(4) 0.0008(4) 0.0022(4)
C19 0.0227(6) 0.0262(6) 0.0260(6) 0.0028(4) 0.0051(5) 0.0057(4)
C20 0.0271(6) 0.0227(6) 0.0492(8) -0.0015(5) 0.0058(6) 0.0042(5)

loop_
_atom_type_symbol
_atom_type_description
_atom_type_scat_dispersion_real
_atom_type_scat_dispersion_imag
_atom_type_scat_source
C C 0.0033 0.0016 'International Tables Vol C Tables 4.2.6.8 and 6.1.1.4'
H H 0.0000 0.0000 'International Tables Vol C Tables 4.2.6.8 and 6.1.1.4'
N N 0.0061 0.0033 'International Tables Vol C Tables 4.2.6.8 and 6.1.1.4'
O O 0.0106 0.0060 'International Tables Vol C Tables 4.2.6.8 and 6.1.1.4'

loop_
_geom_angle_atom_site_label_1
_geom_angle_atom_site_label_2
_geom_angle_atom_site_label_3
_geom_angle_site_symmetry_1
_geom_angle_site_symmetry_3
_geom_angle
_geom_angle_publ_flag
C1 O1 C2 . . 112.44(10) ?
C4 O2 C3 . . 117.88(9) ?
C11 O3 C10 . . 102.96(8) ?
C17 O4 C18 . . 117.63(8) ?
C20 O5 C19 . . 111.58(9) ?
C10 N1 N2 . . 105.90(9) ?
C11 N2 N1 . . 106.62(9) ?
O1 C1 H1A . . 109.5 ?
O1 C1 H1B . . 109.5 ?
H1A C1 H1B . . 109.5 ?
O1 C1 H1C . . 109.5 ?
H1A C1 H1C . . 109.5 ?
H1B C1 H1C . . 109.5 ?
O1 C2 C3 . . 109.09(10) ?
O1 C2 H2A . . 109.9 ?
C3 C2 H2A . . 109.9 ?
O1 C2 H2B . . 109.9 ?
C3 C2 H2B . . 109.9 ?
H2A C2 H2B . . 108.3 ?
O2 C3 C2 . . 107.21(9) ?
O2 C3 H3A . . 110.3 ?
C2 C3 H3A . . 110.3 ?
O2 C3 H3B . . 110.3 ?
C2 C3 H3B . . 110.3 ?
H3A C3 H3B . . 108.5 ?
O2 C4 C5 . . 123.78(10) ?
O2 C4 C9 . . 116.32(9) ?
C5 C4 C9 . . 119.90(10) ?
C6 C5 C4 . . 119.94(11) ?
C6 C5 H5 . . 120.0 ?
C4 C5 H5 . . 120.0 ?
C5 C6 C7 . . 120.79(11) ?
C5 C6 H6 . . 119.6 ?
C7 C6 H6 . . 119.6 ?
C8 C7 C6 . . 119.43(11) ?
C8 C7 H7 . . 120.3 ?
C6 C7 H7 . . 120.3 ?
C7 C8 C9 . . 120.94(11) ?
C7 C8 H8 . . 119.5 ?
C9 C8 H8 . . 119.5 ?
C8 C9 C4 . . 118.89(10) ?
C8 C9 C10 . . 118.81(10) ?
C4 C9 C10 . . 122.26(10) ?
N1 C10 O3 . . 112.30(9) ?
N1 C10 C9 . . 131.57(10) ?
O3 C10 C9 . . 116.00(9) ?
N2 C11 O3 . . 112.21(9) ?
N2 C11 C12 . . 126.29(9) ?
O3 C11 C12 . . 121.50(9) ?
C13 C12 C17 . . 118.81(10) ?
C13 C12 C11 . . 117.27(10) ?
C17 C12 C11 . . 123.89(9) ?
C14 C13 C12 . . 121.22(11) ?
C14 C13 H13 . . 119.4 ?
C12 C13 H13 . . 119.4 ?
C13 C14 C15 . . 119.41(10) ?
C13 C14 H14 . . 120.3 ?
C15 C14 H14 . . 120.3 ?
C14 C15 C16 . . 120.79(10) ?
C14 C15 H15 . . 119.6 ?
C16 C15 H15 . . 119.6 ?
C15 C16 C17 . . 120.01(10) ?
C15 C16 H16 . . 120.0 ?
C17 C16 H16 . . 120.0 ?
O4 C17 C16 . . 123.53(10) ?
O4 C17 C12 . . 116.78(9) ?
C16 C17 C12 . . 119.69(10) ?
O4 C18 C19 . . 107.28(9) ?
O4 C18 H18A . . 110.3 ?
C19 C18 H18A . . 110.3 ?
O4 C18 H18B . . 110.3 ?
C19 C18 H18B . . 110.3 ?
H18A C18 H18B . . 108.5 ?
O5 C19 C18 . . 109.63(9) ?
O5 C19 H19A . . 109.7 ?
C18 C19 H19A . . 109.7 ?
O5 C19 H19B . . 109.7 ?
C18 C19 H19B . . 109.7 ?
H19A C19 H19B . . 108.2 ?
O5 C20 H20A . . 109.5 ?
O5 C20 H20B . . 109.5 ?
H20A C20 H20B . . 109.5 ?
O5 C20 H20C . . 109.5 ?
H20A C20 H20C . . 109.5 ?
H20B C20 H20C . . 109.5 ?

loop_
_geom_bond_atom_site_label_1
_geom_bond_atom_site_label_2
_geom_bond_site_symmetry_2
_geom_bond_distance
_geom_bond_publ_flag
O1 C1 . 1.4149(15) ?
O1 C2 . 1.4171(14) ?
O2 C4 . 1.3577(13) ?
O2 C3 . 1.4360(13) ?
O3 C11 . 1.3593(12) ?
O3 C10 . 1.3663(13) ?
O4 C17 . 1.3594(13) ?
O4 C18 . 1.4341(13) ?
O5 C20 . 1.4154(14) ?
O5 C19 . 1.4158(14) ?
N1 C10 . 1.2996(14) ?
N1 N2 . 1.4057(13) ?
N2 C11 . 1.2967(14) ?
C1 H1A . 0.9600 ?
C1 H1B . 0.9600 ?
C1 H1C . 0.9600 ?
C2 C3 . 1.4963(17) ?
C2 H2A . 0.9700 ?
C2 H2B . 0.9700 ?
C3 H3A . 0.9700 ?
C3 H3B . 0.9700 ?
C4 C5 . 1.3913(15) ?
C4 C9 . 1.4108(15) ?
C5 C6 . 1.3870(17) ?
C5 H5 . 0.9300 ?
C6 C7 . 1.3882(18) ?
C6 H6 . 0.9300 ?
C7 C8 . 1.3868(16) ?
C7 H7 . 0.9300 ?
C8 C9 . 1.3969(15) ?
C8 H8 . 0.9300 ?
C9 C10 . 1.4641(15) ?
C11 C12 . 1.4611(14) ?
C12 C13 . 1.3940(15) ?
C12 C17 . 1.4085(15) ?
C13 C14 . 1.3833(15) ?
C13 H13 . 0.9300 ?
C14 C15 . 1.3837(17) ?
C14 H14 . 0.9300 ?
C15 C16 . 1.3845(16) ?
C15 H15 . 0.9300 ?
C16 C17 . 1.3952(15) ?
C16 H16 . 0.9300 ?
C18 C19 . 1.4973(16) ?
C18 H18A . 0.9700 ?
C18 H18B . 0.9700 ?
C19 H19A . 0.9700 ?
C19 H19B . 0.9700 ?
C20 H20A . 0.9600 ?
C20 H20B . 0.9600 ?
C20 H20C . 0.9600 ?

loop_
_geom_hbond_atom_site_label_D
_geom_hbond_atom_site_label_H
_geom_hbond_atom_site_label_A
_geom_hbond_site_symmetry_A
_geom_hbond_distance_DH
_geom_hbond_distance_HA
_geom_hbond_distance_DA
_geom_hbond_angle_DHA
_geom_hbond_publ_flag
C5 H5 N2 2_655 0.93 2.62 3.385(2) 140.4 yes

loop_
_geom_torsion_atom_site_label_1
_geom_torsion_atom_site_label_2
_geom_torsion_atom_site_label_3
_geom_torsion_atom_site_label_4
_geom_torsion_site_symmetry_1
_geom_torsion_site_symmetry_2
_geom_torsion_site_symmetry_3
_geom_torsion_site_symmetry_4
_geom_torsion
_geom_torsion_publ_flag
C10 N1 N2 C11 . . . . -0.40(12) ?
C1 O1 C2 C3 . . . . -170.86(10) ?
C4 O2 C3 C2 . . . . -176.18(9) ?
O1 C2 C3 O2 . . . . 76.04(11) ?
C3 O2 C4 C5 . . . . -2.69(15) ?
C3 O2 C4 C9 . . . . 177.96(9) ?
O2 C4 C5 C6 . . . . 178.67(10) ?
C9 C4 C5 C6 . . . . -2.00(17) ?
C4 C5 C6 C7 . . . . -1.03(18) ?
C5 C6 C7 C8 . . . . 2.46(18) ?
C6 C7 C8 C9 . . . . -0.83(18) ?
C7 C8 C9 C4 . . . . -2.15(17) ?
C7 C8 C9 C10 . . . . 175.47(10) ?
O2 C4 C9 C8 . . . . -177.06(9) ?
C5 C4 C9 C8 . . . . 3.56(16) ?
O2 C4 C9 C10 . . . . 5.40(15) ?
C5 C4 C9 C10 . . . . -173.98(10) ?
N2 N1 C10 O3 . . . . -0.54(12) ?
N2 N1 C10 C9 . . . . 174.94(10) ?
C11 O3 C10 N1 . . . . 1.22(11) ?
C11 O3 C10 C9 . . . . -175.03(9) ?
C8 C9 C10 N1 . . . . -165.11(11) ?
C4 C9 C10 N1 . . . . 12.43(18) ?
C8 C9 C10 O3 . . . . 10.25(14) ?
C4 C9 C10 O3 . . . . -172.21(9) ?
N1 N2 C11 O3 . . . . 1.21(12) ?
N1 N2 C11 C12 . . . . -177.78(9) ?
C10 O3 C11 N2 . . . . -1.48(11) ?
C10 O3 C11 C12 . . . . 177.56(9) ?
N2 C11 C12 C13 . . . . 4.11(16) ?
O3 C11 C12 C13 . . . . -174.79(9) ?
N2 C11 C12 C17 . . . . -177.65(10) ?
O3 C11 C12 C17 . . . . 3.44(16) ?
C17 C12 C13 C14 . . . . 2.55(16) ?
C11 C12 C13 C14 . . . . -179.12(10) ?
C12 C13 C14 C15 . . . . -0.30(17) ?
C13 C14 C15 C16 . . . . -1.66(17) ?
C14 C15 C16 C17 . . . . 1.30(17) ?
C18 O4 C17 C16 . . . . 1.85(15) ?
C18 O4 C17 C12 . . . . -177.53(9) ?
C15 C16 C17 O4 . . . . -178.37(10) ?
C15 C16 C17 C12 . . . . 0.99(16) ?
C13 C12 C17 O4 . . . . 176.54(9) ?
C11 C12 C17 O4 . . . . -1.68(15) ?
C13 C12 C17 C16 . . . . -2.87(15) ?
C11 C12 C17 C16 . . . . 178.92(9) ?
C17 O4 C18 C19 . . . . 175.03(9) ?
C20 O5 C19 C18 . . . . 177.69(10) ?
O4 C18 C19 O5 . . . . -75.52(11) ?

loop_
_cod_related_entry_id
_cod_related_entry_database
_cod_related_entry_code
1 ChemSpider 24742936
